data_8100255
loop_
_publ_author_name
'Ernst, Richard D.'
'Harvey, Benjamin G.'
'Arif, Atta M.'

_publ_section_title
;
Crystal structure of chlorobis(\h^5^-pentamethylcyclopentadienyl)
(\h^1^-2-propenyl)zirconium, C~23~H~35~ClZr
;
_journal_issue 1
_journal_name_full 'Zeitschrift f\"ur Kristallographie - New Crystal Structures'
_journal_page_first 47
_journal_page_last 48
_journal_volume 218
_journal_year 2003
_chemical_formula_structural 'C23 H35 Cl Zr'
_chemical_formula_sum 'C23 H35 Cl Zr'
_chemical_formula_weight 438.18
_space_group_IT_number 14
_symmetry_cell_setting monoclinic
_symmetry_space_group_name_Hall '-P 2yn'
_symmetry_space_group_name_H-M 'P 1 21/n 1'
_cell_angle_alpha 90.00
_cell_angle_beta 112.3270(9)
_cell_angle_gamma 90.00
_cell_formula_units_Z 4
_cell_length_a 8.64850(10)
_cell_length_b 26.9339(5)
_cell_length_c 9.9577(2)
_cell_measurement_temperature 150(1)
_cell_volume 2145.63(6)
_diffrn_ambient_temperature 150(1)
_exptl_crystal_density_diffrn 1.356
_refine_diff_density_rms 0.066
_cod_original_sg_symbol_H-M 'P 21/n'
_cod_original_formula_sum 'C23 H35 Cl1 Zr1'
_cod_database_code 8100255

loop_
_symmetry_equiv_pos_as_xyz
'x, y, z'
'-x+1/2, y+1/2, -z+1/2'
'-x, -y, -z'
'x-1/2, -y-1/2, z-1/2'

loop_
_atom_site_label
_atom_site_type_symbol
_atom_site_fract_x
_atom_site_fract_y
_atom_site_fract_z
_atom_site_U_iso_or_equiv
_atom_site_adp_type
_atom_site_occupancy
_atom_site_symmetry_multiplicity
_atom_site_Wyckoff_symbol
_atom_site_calc_flag
_atom_site_refinement_flags
_atom_site_disorder_assembly
_atom_site_disorder_group
Zr1 Zr 0.42750(2) 0.127924(7) 0.25744(2) 0.01659(7) Uani 1 4 e d . . .
Cl1 Cl 0.14086(6) 0.15763(2) 0.18191(6) 0.03098(14) Uani 1 4 e d . . .
C1 C 0.2810(3) 0.07364(8) 0.0322(2) 0.0219(4) Uani 1 4 e d . . .
C2 C 0.4104(3) 0.04351(8) 0.1267(2) 0.0238(5) Uani 1 4 e d . . .
C3 C 0.5658(3) 0.06580(8) 0.1444(2) 0.0222(4) Uani 1 4 e d . . .
C4 C 0.5318(2) 0.10865(7) 0.0543(2) 0.0190(4) Uani 1 4 e d . . .
C5 C 0.3558(2) 0.11415(8) -0.0115(2) 0.0201(4) Uani 1 4 e d . . .
C6 C 0.0970(3) 0.06212(10) -0.0274(3) 0.0336(6) Uani 1 4 e d . . .
C7 C 0.3932(4) -0.00809(9) 0.1756(3) 0.0354(6) Uani 1 4 e d . . .
C8 C 0.7332(3) 0.04176(10) 0.2230(3) 0.0323(5) Uani 1 4 e d . . .
C9 C 0.6554(3) 0.13514(9) 0.0066(3) 0.0269(5) Uani 1 4 e d . . .
C10 C 0.2634(3) 0.15283(9) -0.1211(3) 0.0282(5) Uani 1 4 e d . . .
C11 C 0.4654(3) 0.21617(8) 0.3643(2) 0.0232(5) Uani 1 4 e d . . .
C12 C 0.5177(3) 0.18349(8) 0.4842(2) 0.0222(4) Uani 1 4 e d . . .
C13 C 0.6642(3) 0.15850(8) 0.4868(2) 0.0232(5) Uani 1 4 e d . . .
C14 C 0.7009(3) 0.17585(8) 0.3676(2) 0.0237(5) Uani 1 4 e d . . .
C15 C 0.5739(3) 0.21066(8) 0.2893(2) 0.0246(5) Uani 1 4 e d . . .
C16 C 0.3313(3) 0.25465(10) 0.3337(3) 0.0367(6) Uani 1 4 e d . . .
C17 C 0.4388(3) 0.18039(11) 0.5942(3) 0.0328(6) Uani 1 4 e d . . .
C18 C 0.7764(3) 0.12513(11) 0.6040(3) 0.0355(6) Uani 1 4 e d . . .
C19 C 0.8645(3) 0.16783(12) 0.3523(3) 0.0393(7) Uani 1 4 e d . . .
C20 C 0.5672(4) 0.24277(10) 0.1634(3) 0.0379(6) Uani 1 4 e d . . .
C21 C 0.4230(3) 0.07010(9) 0.4292(3) 0.0272(5) Uani 1 4 e d . . .
C22 C 0.2581(3) 0.05009(10) 0.4076(3) 0.0368(6) Uani 1 4 e d . . .
C23 C 0.1761(4) 0.05548(12) 0.4955(4) 0.0493(7) Uani 1 4 e d . . .
H6A H 0.064(4) 0.0453(11) 0.038(3) 0.059(9) Uiso 1 4 e d . . .
H6B H 0.030(3) 0.0935(12) -0.065(3) 0.056(8) Uiso 1 4 e d . . .
H6C H 0.068(4) 0.0403(11) -0.109(3) 0.060(9) Uiso 1 4 e d . . .
H7A H 0.442(3) -0.0318(11) 0.128(3) 0.059(9) Uiso 1 4 e d . . .
H7B H 0.279(5) -0.0156(12) 0.155(4) 0.078(11) Uiso 1 4 e d . . .
H7C H 0.458(3) -0.0143(11) 0.275(3) 0.052(8) Uiso 1 4 e d . . .
H8A H 0.739(3) 0.0105(11) 0.185(3) 0.047(8) Uiso 1 4 e d . . .
H8B H 0.758(3) 0.0345(10) 0.322(3) 0.046(8) Uiso 1 4 e d . . .
H8C H 0.823(3) 0.0607(10) 0.215(3) 0.044(8) Uiso 1 4 e d . . .
H9A H 0.658(3) 0.1215(9) -0.082(3) 0.036(7) Uiso 1 4 e d . . .
H9B H 0.763(4) 0.1343(10) 0.077(3) 0.055(9) Uiso 1 4 e d . . .
H9C H 0.631(3) 0.1704(11) -0.016(3) 0.053(8) Uiso 1 4 e d . . .
H10A H 0.223(4) 0.1388(11) -0.216(3) 0.059(9) Uiso 1 4 e d . . .
H10B H 0.167(4) 0.1644(10) -0.106(3) 0.053(8) Uiso 1 4 e d . . .
H10C H 0.338(3) 0.1803(10) -0.123(3) 0.046(7) Uiso 1 4 e d . . .
H16A H 0.241(3) 0.2428(10) 0.361(3) 0.048(8) Uiso 1 4 e d . . .
H16B H 0.284(3) 0.2626(10) 0.232(3) 0.050(8) Uiso 1 4 e d . . .
H16C H 0.374(4) 0.2837(12) 0.387(3) 0.058(9) Uiso 1 4 e d . . .
H17A H 0.486(3) 0.1540(11) 0.663(3) 0.047(8) Uiso 1 4 e d . . .
H17B H 0.326(3) 0.1719(9) 0.551(3) 0.037(7) Uiso 1 4 e d . . .
H17C H 0.452(3) 0.2112(10) 0.646(3) 0.039(7) Uiso 1 4 e d . . .
H18A H 0.721(4) 0.1141(12) 0.661(4) 0.075(11) Uiso 1 4 e d . . .
H18B H 0.802(4) 0.0953(14) 0.573(3) 0.077(11) Uiso 1 4 e d . . .
H18C H 0.877(5) 0.1399(14) 0.664(4) 0.095(12) Uiso 1 4 e d . . .
H19A H 0.890(4) 0.1350(12) 0.349(3) 0.061(10) Uiso 1 4 e d . . .
H19B H 0.956(4) 0.1801(12) 0.433(3) 0.067(9) Uiso 1 4 e d . . .
H19C H 0.869(4) 0.1857(13) 0.267(4) 0.077(11) Uiso 1 4 e d . . .
H20A H 0.666(4) 0.2367(10) 0.146(3) 0.055(9) Uiso 1 4 e d . . .
H20B H 0.475(4) 0.2354(11) 0.078(3) 0.062(9) Uiso 1 4 e d . . .
H20C H 0.568(3) 0.2765(12) 0.187(3) 0.054(8) Uiso 1 4 e d . . .
H21A H 0.507(3) 0.0448(10) 0.424(3) 0.044(7) Uiso 1 4 e d . . .
H21B H 0.470(3) 0.0848(9) 0.521(3) 0.036(7) Uiso 1 4 e d . . .
H22 H 0.208(3) 0.0317(10) 0.325(3) 0.051(8) Uiso 1 4 e d . . .
H23A H 0.059(4) 0.0427(11) 0.477(3) 0.063(9) Uiso 1 4 e d . . .
H23B H 0.236(4) 0.0744(12) 0.595(3) 0.070(10) Uiso 1 4 e d . . .

loop_
_atom_site_aniso_label
_atom_site_aniso_U_11
_atom_site_aniso_U_22
_atom_site_aniso_U_33
_atom_site_aniso_U_23
_atom_site_aniso_U_13
_atom_site_aniso_U_12
Zr1 0.01543(10) 0.01787(11) 0.01727(12) 0.00058(8) 0.00710(8) -0.00074(8)
Cl1 0.0180(3) 0.0404(3) 0.0351(3) -0.0039(2) 0.0106(2) 0.0027(2)
C1 0.0224(11) 0.0231(11) 0.0200(11) -0.0050(8) 0.0078(9) -0.0054(8)
C2 0.0317(12) 0.0191(10) 0.0215(11) -0.0021(9) 0.0109(10) -0.0017(9)
C3 0.0241(11) 0.0228(11) 0.0189(11) -0.0026(8) 0.0072(9) 0.0053(9)
C4 0.0219(10) 0.0201(10) 0.0166(10) -0.0027(8) 0.0092(9) -0.0005(8)
C5 0.0230(10) 0.0222(10) 0.0147(10) -0.0015(8) 0.0067(9) -0.0004(8)
C6 0.0262(13) 0.0374(15) 0.0341(15) -0.0050(12) 0.0078(11) -0.0114(11)
C7 0.0511(17) 0.0208(12) 0.0347(16) 0.0005(11) 0.0168(14) -0.0024(11)
C8 0.0293(13) 0.0332(14) 0.0304(14) -0.0008(11) 0.0070(11) 0.0120(11)
C9 0.0269(12) 0.0332(14) 0.0253(13) -0.0048(10) 0.0152(11) -0.0059(10)
C10 0.0293(13) 0.0311(13) 0.0233(13) 0.0055(10) 0.0089(11) 0.0032(11)
C11 0.0232(11) 0.0210(11) 0.0252(12) -0.0042(9) 0.0090(9) -0.0003(8)
C12 0.0204(10) 0.0264(11) 0.0200(11) -0.0070(9) 0.0079(9) -0.0033(8)
C13 0.0189(10) 0.0254(11) 0.0222(11) -0.0052(9) 0.0043(9) 0.0005(8)
C14 0.0194(10) 0.0266(11) 0.0274(12) -0.0108(9) 0.0114(9) -0.0076(9)
C15 0.0300(12) 0.0219(11) 0.0246(11) -0.0069(9) 0.0135(10) -0.0083(9)
C16 0.0375(15) 0.0256(13) 0.0437(17) -0.0026(12) 0.0118(13) 0.0082(11)
C17 0.0339(14) 0.0416(15) 0.0277(14) -0.0065(12) 0.0172(12) -0.0009(12)
C18 0.0269(13) 0.0387(15) 0.0314(14) -0.0010(12) 0.0004(12) 0.0054(11)
C19 0.0229(13) 0.0536(18) 0.0449(17) -0.0232(15) 0.0168(12) -0.0113(12)
C20 0.0608(19) 0.0255(14) 0.0334(15) -0.0046(11) 0.0246(15) -0.0135(13)
C21 0.0323(13) 0.0266(12) 0.0233(13) 0.0030(10) 0.0112(11) -0.0017(10)
C22 0.0356(14) 0.0430(15) 0.0271(14) 0.0121(12) 0.0067(12) -0.0022(12)
C23 0.0359(16) 0.0553(18) 0.060(2) 0.0246(16) 0.0216(15) 0.0040(13)

loop_
_geom_bond_atom_site_label_1
_geom_bond_atom_site_label_2
_geom_bond_distance
_geom_bond_site_symmetry_2
_geom_bond_publ_flag
Zr1 C21 2.325(2) . ?
Zr1 Cl1 2.4362(5) . ?
Zr1 C15 2.523(2) . ?
Zr1 C5 2.5357(19) . ?
Zr1 C14 2.547(2) . ?
Zr1 C3 2.554(2) . ?
Zr1 C13 2.556(2) . ?
Zr1 C4 2.5615(19) . ?
Zr1 C12 2.571(2) . ?
Zr1 C1 2.572(2) . ?
Zr1 C11 2.574(2) . ?
Zr1 C2 2.596(2) . ?
C1 C2 1.413(3) . ?
C1 C5 1.418(3) . ?
C1 C6 1.504(3) . ?
C2 C3 1.421(3) . ?
C2 C7 1.499(3) . ?
C3 C4 1.422(3) . ?
C3 C8 1.505(3) . ?
C4 C5 1.418(3) . ?
C4 C9 1.505(3) . ?
C5 C10 1.501(3) . ?
C6 H6A 0.92(3) . ?
C6 H6B 1.01(3) . ?
C6 H6C 0.95(3) . ?
C7 H7A 0.98(3) . ?
C7 H7B 0.95(4) . ?
C7 H7C 0.95(3) . ?
C8 H8A 0.93(3) . ?
C8 H8B 0.95(3) . ?
C8 H8C 0.96(3) . ?
C9 H9A 0.96(3) . ?
C9 H9B 0.93(3) . ?
C9 H9C 0.98(3) . ?
C10 H10A 0.95(3) . ?
C10 H10B 0.95(3) . ?
C10 H10C 0.99(3) . ?
C11 C15 1.411(3) . ?
C11 C12 1.413(3) . ?
C11 C16 1.498(3) . ?
C12 C13 1.426(3) . ?
C12 C17 1.496(3) . ?
C13 C14 1.419(3) . ?
C13 C18 1.501(3) . ?
C14 C15 1.429(3) . ?
C14 C19 1.496(3) . ?
C15 C20 1.506(3) . ?
C16 H16A 0.97(3) . ?
C16 H16B 0.96(3) . ?
C16 H16C 0.94(3) . ?
C17 H17A 0.96(3) . ?
C17 H17B 0.93(3) . ?
C17 H17C 0.96(3) . ?
C18 H18A 0.92(3) . ?
C18 H18B 0.92(4) . ?
C18 H18C 0.94(4) . ?
C19 H19A 0.91(3) . ?
C19 H19B 0.95(3) . ?
C19 H19C 0.99(3) . ?
C20 H20A 0.95(3) . ?
C20 H20B 0.94(3) . ?
C20 H20C 0.94(3) . ?
C21 C22 1.462(3) . ?
C21 H21A 1.01(3) . ?
C21 H21B 0.94(2) . ?
C22 C23 1.327(4) . ?
C22 H22 0.92(3) . ?
C23 H23A 1.01(3) . ?
C23 H23B 1.06(3) . ?
